data_7131652
loop_
_publ_author_name
'Leduskrasts, Kaspars'
'Kinens, Artis'
'Suna, Edgars'

_publ_section_title
;
 The emission efficiency of cationic solid state luminophores is directly
 proportional to the intermolecular charge transfer intensity.
;
_journal_issue 45
_journal_name_full 'Chemical communications (Cambridge, England)'
_journal_page_first 6905
_journal_page_last 6908
_journal_paper_doi 10.1039/d3cc01674a
_journal_volume 59
_journal_year 2023
_chemical_formula_moiety 'C26 H23 N2, C H3 O3 S'
_chemical_formula_sum 'C27 H26 N2 O3 S'
_chemical_formula_weight 458.58
_space_group_crystal_system triclinic
_space_group_IT_number 2
_space_group_name_Hall '-P 1'
_space_group_name_H-M_alt 'P -1'
_symmetry_Int_Tables_number 2
_atom_sites_solution_primary dual
_audit_creation_date 2023-01-26
_audit_creation_method
;
Olex2 1.2-ac4
(compiled 2018.05.17 svn.r3504 for Rigaku Oxford Diffraction, GUI svn.r5492)
;
_audit_update_record
;
2023-03-08 deposited with the CCDC.	2023-05-11 downloaded from the CCDC.
;
_cell_angle_alpha 101.733(3)
_cell_angle_beta 102.111(2)
_cell_angle_gamma 100.527(3)
_cell_formula_units_Z 4
_cell_length_a 13.3101(3)
_cell_length_b 13.4723(5)
_cell_length_c 13.9252(3)
_cell_measurement_reflns_used 18255
_cell_measurement_temperature 150.0(4)
_cell_measurement_theta_max 79.8150
_cell_measurement_theta_min 3.3410
_cell_volume 2323.26(12)
_computing_cell_refinement 'CrysAlisPro 1.171.41.112a (Rigaku OD, 2021)'
_computing_data_collection 'CrysAlisPro 1.171.41.112a (Rigaku OD, 2021)'
_computing_data_reduction 'CrysAlisPro 1.171.41.112a (Rigaku OD, 2021)'
_computing_molecular_graphics 'Olex2 (Dolomanov et al., 2009)'
_computing_publication_material 'Olex2 (Dolomanov et al., 2009)'
_computing_structure_refinement 'olex2.refine (Bourhis et al., 2015)'
_computing_structure_solution 'ShelXT (Sheldrick, 2015)'
_diffrn_ambient_environment N~2~
_diffrn_ambient_temperature 150.0(4)
_diffrn_detector 'Hybrid Pixel Array Detector'
_diffrn_detector_area_resol_mean 10.0000
_diffrn_detector_type HyPix
_diffrn_measured_fraction_theta_full 0.98
_diffrn_measured_fraction_theta_max 0.9656
_diffrn_measurement_details
;
List of Runs (angles in degrees, time in seconds):

  # Type    Start    End  Width  t~exp~   \w     \q     \k     \f   Frames
#--------------------------------------------------------------------------
  1  \w    -58.00  25.00   0.50    0.37    --  -47.63  85.00 -54.00  166
  2  \w    -13.00  72.00   0.50    0.37    --   47.63 -85.00-174.00  170
  3  \w    -93.00 -68.00   0.50    1.60    --  -91.75  85.00 -54.00   50
  4  \w   -129.00-103.00   0.50    1.60    --  -91.75 -85.00-174.00   52
  5  \w     79.00 130.00   0.50    1.60    --  113.25 -85.00-174.00  102
  6  \w    101.00 157.00   0.50    1.60    --  113.25  85.00 -54.00  112
  7  \w   -119.00 -89.00   0.50    0.37    --  -47.63 -77.00 -60.00   60
  8  \w   -114.00 -88.00   0.50    0.37    --  -47.63 -77.00  60.00   52
  9  \w   -116.00 -88.00   0.50    0.37    --  -47.63-125.00 -90.00   56
 10  \w   -119.00 -88.00   0.50    0.37    --  -47.63 -77.00-120.00   62
 11  \w    -25.00   5.00   0.50    0.37    --   47.63 -19.00-120.00   60
 12  \w    -23.00  42.00   0.50    0.37    --   47.63 -38.00  90.00  130
 13  \w     37.00  95.00   0.50    0.37    --   47.63-125.00 150.00  116
 14  \w    -24.00  38.00   0.50    0.37    --   47.63 -19.00 120.00  124
 15  \w      9.00  39.00   0.50    0.37    --   47.63 -19.00-120.00   60
 16  \w    -55.00 -30.00   0.50    1.60    --  -91.75  45.00 -60.00   50
 17  \w    -43.00 -17.00   0.50    1.60    --  -91.75  30.00  90.00   52
 18  \w    -44.00 -18.00   0.50    1.60    --  -91.75  30.00 120.00   52
 19  \w     43.00 106.00   0.50    1.60    --  113.25-102.00  60.61  126
 20  \w     77.00 131.00   0.50    1.60    --  113.25-152.00-119.93  108
 21  \w     45.00  89.00   0.50    1.60    --  113.25 -77.00 120.00   88
 22  \w    101.00 166.00   0.50    1.60    --  113.25  30.00  30.00  130
 23  \w     70.00 103.00   0.50    1.60    --  113.25 -94.00 120.00   66
 24  \w     42.00 104.00   0.50    1.60    --  113.25-125.00  60.00  124
 25  \w     42.00  68.00   0.50    1.60    --  113.25 -61.00 -30.00   52
 26  \w     66.00 125.00   0.50    1.60    --  113.25-143.00 -52.49  118
 27  \w     43.00  68.00   0.50    1.60    --  113.25 -61.00 120.00   50
 28  \w     47.00 108.00   0.50    1.60    --  113.25-106.00 -19.29  122
 29  \w     43.00 105.00   0.50    1.60    --  113.25 -94.00  90.00  124
 30  \w    103.00 155.00   0.50    1.60    --  113.25  30.00 -60.00  104
 31  \w    102.00 177.00   0.50    1.60    --  113.25  45.00 -60.00  150
 32  \w    114.00 141.00   0.50    1.60    --  113.25  30.00 120.00   54
 33  \w    101.00 176.00   0.50    1.60    --  113.25  45.00-180.00  150
 34  \w     46.00  77.00   0.50    1.60    --  113.25 -77.00 -60.00   62
 35  \w    153.00 178.00   0.50    1.60    --  113.25  77.00  30.00   50
 36  \w     77.00 106.00   0.50    1.60    --  113.25 -94.00  60.00   58
 37  \w    100.00 133.00   0.50    1.60    --  113.25  15.00 120.00   66
 38  \w    153.00 178.00   0.50    1.60    --  113.25  15.00-120.00   50
 39  \w     94.00 127.00   0.50    1.60    --  113.25  77.00  30.00   66
 40  \w    109.00 175.00   0.50    1.60    --  113.25  45.00 120.00  132
 41  \w     53.00 104.00   0.50    1.60    --  113.25 -94.00 -90.00  102
 42  \w    132.00 168.00   0.50    1.60    --  113.25 125.00 120.00   72
 43  \w    148.00 176.00   0.50    1.60    --  113.25  15.00 -90.00   56
 44  \w     55.00  98.00   0.50    1.60    --  113.25 -94.00 -60.00   86
 45  \w     60.00 105.00   0.50    1.60    --  113.25-103.00-152.54   90
 46  \w    118.00 148.00   0.50    1.60    --  113.25  30.00-180.00   60
 47  \w    100.00 135.00   0.50    1.60    --  113.25  15.00 -90.00   70
 48  \w     65.00  96.00   0.50    1.60    --  113.25-125.00-180.00   62
 49  \w    101.00 161.00   0.50    1.60    --  113.25 125.00-180.00  120
 50  \w     75.00 103.00   0.50    1.60    --  113.25 -94.00 -30.00   56
 51  \w     42.00  71.00   0.50    1.60    --  113.25 -77.00-150.00   58
 52  \w     45.00  74.00   0.50    1.60    --  113.25 -77.00  90.00   58
 53  \w     60.00 106.00   0.50    1.60    --  113.25 -94.00   0.00   92
 54  \w     74.00 100.00   0.50    1.60    --  113.25 -94.00  30.00   52
 55  \w     42.00 109.00   0.50    1.60    --  113.25-125.00-120.00  134
 56  \w     71.00  96.00   0.50    1.60    --  113.25-125.00 150.00   50
 57  \w     42.00  67.00   0.50    1.60    --  113.25 -61.00-150.00   50
 58  \w    102.00 175.00   0.50    1.60    --  113.25  45.00   0.00  146
 59  \w     60.00 118.00   0.50    1.60    --  113.25 -88.00-133.11  116
 60  \w    105.00 132.00   0.50    1.60    --  113.25  15.00-120.00   54
;
_diffrn_measurement_device 'four-circle diffractometer'
_diffrn_measurement_device_type 'Rigaku, XtaLAB Synergy, Dualflex, HyPix'
_diffrn_measurement_method '\w scans'
_diffrn_orient_matrix_type 'CrysAlisPro convention (1999,Acta A55,543-557)'
_diffrn_orient_matrix_UB_11 -0.0334952000
_diffrn_orient_matrix_UB_12 -0.1194334000
_diffrn_orient_matrix_UB_13 -0.0415004000
_diffrn_orient_matrix_UB_21 -0.0757319000
_diffrn_orient_matrix_UB_22 0.0125149000
_diffrn_orient_matrix_UB_23 -0.0945454000
_diffrn_orient_matrix_UB_31 0.0893235000
_diffrn_orient_matrix_UB_32 0.0044008000
_diffrn_orient_matrix_UB_33 -0.0548236000
_diffrn_radiation_monochromator mirror
_diffrn_radiation_probe x-ray
_diffrn_radiation_type 'Cu K\a'
_diffrn_radiation_wavelength 1.54184
_diffrn_reflns_av_R_equivalents 0.0965
_diffrn_reflns_av_unetI/netI 0.0590
_diffrn_reflns_limit_h_max 16
_diffrn_reflns_limit_h_min -17
_diffrn_reflns_limit_k_max 16
_diffrn_reflns_limit_k_min -17
_diffrn_reflns_limit_l_max 17
_diffrn_reflns_limit_l_min 0
_diffrn_reflns_number 12221
_diffrn_reflns_theta_full 75.0
_diffrn_reflns_theta_max 81.47
_diffrn_reflns_theta_min 3.35
_diffrn_source 'micro-focus sealed X-ray tube'
_diffrn_source_type 'PhotonJet (Cu) X-ray Source'
_exptl_absorpt_coefficient_mu 1.493
_exptl_absorpt_correction_T_max 0.98071
_exptl_absorpt_correction_T_min 0.74473
_exptl_absorpt_correction_type multi-scan
_exptl_absorpt_process_details
;
CrysAlisPro 1.171.41.112a (Rigaku Oxford Diffraction, 2021)
Empirical absorption correction using spherical harmonics,
implemented in SCALE3 ABSPACK scaling algorithm.
;
_exptl_crystal_colour Colourless
_exptl_crystal_density_diffrn 1.3110
_exptl_crystal_description 'Prism '
_exptl_crystal_F_000 968
_exptl_crystal_size_max 0.19
_exptl_crystal_size_mid 0.06
_exptl_crystal_size_min 0.01
_refine_diff_density_max 1.9035
_refine_diff_density_min -0.6762
_refine_diff_density_rms 0.1551
_refine_ls_d_res_high 0.7795
_refine_ls_d_res_low 13.1779
_refine_ls_goodness_of_fit_ref 1.1020
_refine_ls_hydrogen_treatment constr
_refine_ls_matrix_type full
_refine_ls_number_constraints 90
_refine_ls_number_parameters 601
_refine_ls_number_reflns 9918
_refine_ls_number_restraints 0
_refine_ls_restrained_S_all 1.1020
_refine_ls_R_factor_all 0.1028
_refine_ls_R_factor_gt 0.0937
_refine_ls_shift/su_max 0.0054
_refine_ls_shift/su_mean 0.0012
_refine_ls_structure_factor_coef Fsqd
_refine_ls_weighting_details 'w=1/[\s^2^(Fo^2^)+(0.1155P)^2^+8.7604P] where P=(Fo^2^+2Fc^2^)/3'
_refine_ls_weighting_scheme calc
_refine_ls_wR_factor_gt 0.2850
_refine_ls_wR_factor_ref 0.2908
_reflns_Friedel_coverage 0.0
_reflns_limit_h_max 16
_reflns_limit_h_min -17
_reflns_limit_k_max 16
_reflns_limit_k_min -17
_reflns_limit_l_max 17
_reflns_limit_l_min 0
_reflns_number_gt 8331
_reflns_number_total 9918
_reflns_threshold_expression I>=2u(I)
_cod_data_source_file d3cc01674a2.cif
_cod_data_source_block KL1421A
_cod_depositor_comments
;
Adding full bibliography for 7131650--7131654.cif.

2024-09-02
Z value and formula fixed to values more according to usual
chemical conventions.                 miguel
;
_cod_original_formula_sum 'C54 H52 N4 O6 S2'
_cod_original_formula_weight 917.17
_cod_original_formula_moiety '2(C26 H23 N2), 2(C H3 O3 S)'
_cod_original_formula_units_Z 2
_cod_original_cell_volume 2323.25(12)
_cod_database_code 7131652
_chemical_oxdiff_formula 'C108 H104 N8 O12 S4'
_chemical_oxdiff_usercomment 'from Kaspars'
_diffrn_oxdiff_digest_frames
;
01c0235166c490b9bdefaf65328e5fa971000371d22
;
_reflns_odcompleteness_completeness 99.82
_reflns_odcompleteness_iscentric 1
_reflns_odcompleteness_theta 66.97
_olex2_refinement_description
;
1. Fixed Uiso
 At 1.2 times of:
  All C(H) groups, All C(H,H) groups
 At 1.5 times of:
  All C(H,H,H) groups
2.a Secondary CH2 refined with riding coordinates:
 C16(H16a,H16b), C66(H66a,H66b)
2.b Aromatic/amide H refined with riding coordinates:
 C1(H1), C2(H2), C4(H4), C5(H5), C7(H7), C8(H8), C12(H12), C13(H13), C14(H14),
 C15(H15), C18(H18), C19(H19), C20(H20), C21(H21), C22(H22), C51(H51), C52(H52),
  C54(H54), C55(H55), C57(H57), C58(H58), C62(H62), C63(H63), C64(H64),
 C65(H65), C68(H68), C69(H69), C70(H70), C71(H71), C72(H72)
2.c Idealised Me refined as rotating group:
 C23(H23a,H23b,H23c), C24(H24a,H24b,H24c), C1A(H1Aa,H1Ab,H1Ac), C73(H73a,H73b,
 H73c), C74(H74a,H74b,H74c), C2A(H2Aa,H2Ab,H2Ac)
;
_olex2_submission_special_instructions 'No special instructions were received'
_oxdiff_exptl_absorpt_empirical_details
;
Empirical correction (ABSPACK) includes:
- Absorption correction using spherical harmonics
- Frame scaling
;
_oxdiff_exptl_absorpt_empirical_full_max 1.599
_oxdiff_exptl_absorpt_empirical_full_min 0.546

loop_
_space_group_symop_id
_space_group_symop_operation_xyz
1 x,y,z
2 -x,-y,-z

loop_
_atom_site_label
_atom_site_type_symbol
_atom_site_fract_x
_atom_site_fract_y
_atom_site_fract_z
_atom_site_U_iso_or_equiv
_atom_site_adp_type
_atom_site_occupancy
_atom_site_refinement_flags_posn
C1 C 0.2446(4) 0.4134(4) 0.8540(3) 0.0346(9) Uani 1.000000 .
H1 H 0.3126(4) 0.3992(4) 0.8599(3) 0.0415(11) Uiso 1.000000 R
C2 C 0.2324(4) 0.5131(4) 0.8865(3) 0.0377(10) Uani 1.000000 .
H2 H 0.2938(4) 0.5685(4) 0.9150(3) 0.0452(12) Uiso 1.000000 R
C3 C 0.1330(4) 0.5359(4) 0.8792(4) 0.0381(10) Uani 1.000000 .
C4 C 0.0427(4) 0.4560(4) 0.8407(4) 0.0384(10) Uani 1.000000 .
H4 H -0.0249(4) 0.4705(4) 0.8382(4) 0.0460(12) Uiso 1.000000 R
C4A C 0.0512(4) 0.3541(3) 0.8057(3) 0.0321(9) Uani 1.000000 .
C4B C -0.0239(4) 0.2554(3) 0.7577(3) 0.0328(9) Uani 1.000000 .
C5 C -0.1348(4) 0.2246(4) 0.7330(4) 0.0392(10) Uani 1.000000 .
H5 H -0.1750(4) 0.2745(4) 0.7475(4) 0.0470(12) Uiso 1.000000 R
C6 C -0.1850(4) 0.1210(4) 0.6874(4) 0.0415(11) Uani 1.000000 .
C7 C -0.1248(4) 0.0486(4) 0.6656(4) 0.0437(11) Uani 1.000000 .
H7 H -0.1601(4) -0.0222(4) 0.6340(4) 0.0525(13) Uiso 1.000000 R
C8 C -0.0155(4) 0.0762(4) 0.6883(3) 0.0381(10) Uani 1.000000 .
H8 H 0.0243(4) 0.0261(4) 0.6723(3) 0.0458(12) Uiso 1.000000 R
C8A C 0.0337(4) 0.1801(4) 0.7356(3) 0.0331(9) Uani 1.000000 .
N9 N 0.1415(3) 0.2289(3) 0.7689(3) 0.0335(8) Uani 1.000000 .
C9A C 0.1527(4) 0.3345(4) 0.8120(3) 0.0323(9) Uani 1.000000 .
C10 C 0.2285(3) 0.1827(3) 0.7586(3) 0.0311(9) Uani 1.000000 .
C11 C 0.2629(3) 0.1745(3) 0.6700(3) 0.0285(8) Uani 1.000000 .
C12 C 0.3485(4) 0.1298(3) 0.6627(3) 0.0329(9) Uani 1.000000 .
H12 H 0.3720(4) 0.1221(3) 0.6023(3) 0.0395(11) Uiso 1.000000 R
C13 C 0.3996(4) 0.0964(3) 0.7439(4) 0.0366(10) Uani 1.000000 .
H13 H 0.4576(4) 0.0656(3) 0.7384(4) 0.0439(11) Uiso 1.000000 R
C14 C 0.3668(4) 0.1075(4) 0.8316(4) 0.0420(11) Uani 1.000000 .
H14 H 0.4031(4) 0.0861(4) 0.8872(4) 0.0504(13) Uiso 1.000000 R
C15 C 0.2809(4) 0.1499(4) 0.8390(4) 0.0415(11) Uani 1.000000 .
H15 H 0.2577(4) 0.1567(4) 0.8996(4) 0.0499(13) Uiso 1.000000 R
C16 C 0.2101(4) 0.2131(3) 0.5829(3) 0.0308(9) Uani 1.000000 .
H16a H 0.2337(4) 0.1856(3) 0.5221(3) 0.0370(10) Uiso 1.000000 R
H16b H 0.1326(4) 0.1860(3) 0.5672(3) 0.0370(10) Uiso 1.000000 R
N17 N 0.2350(3) 0.3306(3) 0.6063(2) 0.0291(7) Uani 1.000000 .
C18 C 0.3375(4) 0.3821(4) 0.6260(3) 0.0340(9) Uani 1.000000 .
H18 H 0.3916(4) 0.3447(4) 0.6280(3) 0.0408(11) Uiso 1.000000 R
C19 C 0.3624(4) 0.4881(4) 0.6430(4) 0.0395(10) Uani 1.000000 .
H19 H 0.4339(4) 0.5248(4) 0.6564(4) 0.0474(12) Uiso 1.000000 R
C20 C 0.2823(4) 0.5427(4) 0.6408(4) 0.0431(11) Uani 1.000000 .
H20 H 0.2991(4) 0.6166(4) 0.6531(4) 0.0517(14) Uiso 1.000000 R
C21 C 0.1801(4) 0.4887(4) 0.6209(3) 0.0407(11) Uani 1.000000 .
H21 H 0.1249(4) 0.5248(4) 0.6187(3) 0.0488(13) Uiso 1.000000 R
C22 C 0.1568(4) 0.3810(4) 0.6039(3) 0.0338(9) Uani 1.000000 .
H22 H 0.0857(4) 0.3431(4) 0.5906(3) 0.0405(11) Uiso 1.000000 R
C23 C 0.1259(5) 0.6479(4) 0.9142(5) 0.0522(13) Uani 1.000000 .
H23a H 0.1876(19) 0.6856(10) 0.970(2) 0.078(2) Uiso 1.000000 GR
H23b H 0.124(4) 0.6813(11) 0.8578(11) 0.078(2) Uiso 1.000000 GR
H23c H 0.0613(19) 0.6492(4) 0.937(3) 0.078(2) Uiso 1.000000 GR
C24 C -0.3044(5) 0.0862(5) 0.6617(6) 0.0612(16) Uani 1.000000 .
H24a H -0.3255(5) 0.059(4) 0.7163(19) 0.092(2) Uiso 1.000000 GR
H24b H -0.3353(5) 0.1458(10) 0.654(4) 0.092(2) Uiso 1.000000 GR
H24c H -0.3296(6) 0.032(3) 0.598(2) 0.092(2) Uiso 1.000000 GR
C1A C -0.1838(5) 0.1168(5) 0.4036(7) 0.0688(19) Uani 1.000000 .
H1Aa H -0.184(3) 0.0656(14) 0.343(2) 0.103(3) Uiso 1.000000 GR
H1Ab H -0.161(3) 0.091(2) 0.464(2) 0.103(3) Uiso 1.000000 GR
H1Ac H -0.2553(9) 0.1277(10) 0.399(4) 0.103(3) Uiso 1.000000 GR
S1A S -0.09498(8) 0.23702(8) 0.41442(8) 0.0338(3) Uani 1.000000 .
O1A O 0.0055(3) 0.2089(3) 0.4186(3) 0.0419(8) Uani 1.000000 .
O2A O -0.0947(4) 0.3083(4) 0.5063(3) 0.0640(12) Uani 1.000000 .
O3A O -0.1328(3) 0.2707(3) 0.3238(3) 0.0548(10) Uani 1.000000 .
C51 C 0.6681(4) 0.8863(4) 0.8914(3) 0.0367(10) Uani 1.000000 .
H51 H 0.7271(4) 0.9411(4) 0.8975(3) 0.0441(12) Uiso 1.000000 R
C52 C 0.5673(4) 0.9036(4) 0.8836(4) 0.0420(11) Uani 1.000000 .
H52 H 0.5581(4) 0.9720(4) 0.8848(4) 0.0504(13) Uiso 1.000000 R
C53 C 0.4780(4) 0.8236(4) 0.8738(4) 0.0444(11) Uani 1.000000 .
C54 C 0.4911(4) 0.7236(4) 0.8700(4) 0.0405(10) Uani 1.000000 .
H54 H 0.4314(4) 0.6686(4) 0.8614(4) 0.0486(13) Uiso 1.000000 R
C54A C 0.5912(4) 0.7024(4) 0.8786(3) 0.0351(9) Uani 1.000000 .
C54B C 0.6303(4) 0.6094(4) 0.8785(3) 0.0355(9) Uani 1.000000 .
C55 C 0.5826(4) 0.5048(4) 0.8653(4) 0.0415(11) Uani 1.000000 .
H55 H 0.5085(4) 0.4842(4) 0.8570(4) 0.0498(13) Uiso 1.000000 R
C56 C 0.6424(4) 0.4305(4) 0.8641(4) 0.0430(11) Uani 1.000000 .
C57 C 0.7525(4) 0.4643(4) 0.8795(3) 0.0405(11) Uani 1.000000 .
H57 H 0.7940(4) 0.4139(4) 0.8792(3) 0.0486(13) Uiso 1.000000 R
C58 C 0.8024(4) 0.5668(4) 0.8948(3) 0.0361(9) Uani 1.000000 .
H58 H 0.8769(4) 0.5877(4) 0.9064(3) 0.0433(11) Uiso 1.000000 R
C58A C 0.7400(4) 0.6393(4) 0.8927(3) 0.0328(9) Uani 1.000000 .
N59 N 0.7697(3) 0.7458(3) 0.8993(3) 0.0321(8) Uani 1.000000 .
C59A C 0.6792(3) 0.7849(4) 0.8899(3) 0.0317(9) Uani 1.000000 .
C60 C 0.8761(3) 0.8013(3) 0.9121(3) 0.0280(8) Uani 1.000000 .
C61 C 0.9104(3) 0.8180(3) 0.8280(3) 0.0282(8) Uani 1.000000 .
C62 C 1.0153(4) 0.8697(3) 0.8427(3) 0.0328(9) Uani 1.000000 .
H62 H 1.0401(4) 0.8822(3) 0.7861(3) 0.0393(11) Uiso 1.000000 R
C63 C 1.0838(4) 0.9031(4) 0.9385(4) 0.0365(10) Uani 1.000000 .
H63 H 1.1550(4) 0.9385(4) 0.9474(4) 0.0438(11) Uiso 1.000000 R
C64 C 1.0484(4) 0.8850(4) 1.0220(3) 0.0368(10) Uani 1.000000 .
H64 H 1.0955(4) 0.9073(4) 1.0879(3) 0.0441(12) Uiso 1.000000 R
C65 C 0.9449(4) 0.8345(4) 1.0086(3) 0.0351(9) Uani 1.000000 .
H65 H 0.9204(4) 0.8222(4) 1.0654(3) 0.0422(11) Uiso 1.000000 R
C66 C 0.8377(3) 0.7806(3) 0.7225(3) 0.0306(8) Uani 1.000000 .
H66a H 0.7720(3) 0.8051(3) 0.7222(3) 0.0367(10) Uiso 1.000000 R
H66b H 0.8723(3) 0.8111(3) 0.6753(3) 0.0367(10) Uiso 1.000000 R
N67 N 0.8105(3) 0.6643(3) 0.6863(2) 0.0289(7) Uani 1.000000 .
C68 C 0.8891(3) 0.6142(3) 0.6783(3) 0.0314(9) Uani 1.000000 .
H68 H 0.9606(3) 0.6528(3) 0.6984(3) 0.0377(10) Uiso 1.000000 R
C69 C 0.8658(4) 0.5079(4) 0.6413(3) 0.0382(10) Uani 1.000000 .
H69 H 0.9205(4) 0.4727(4) 0.6342(3) 0.0458(12) Uiso 1.000000 R
C70 C 0.7611(4) 0.4526(4) 0.6145(3) 0.0404(11) Uani 1.000000 .
H70 H 0.7438(4) 0.3787(4) 0.5908(3) 0.0485(13) Uiso 1.000000 R
C71 C 0.6827(4) 0.5049(4) 0.6222(3) 0.0413(11) Uani 1.000000 .
H71 H 0.6108(4) 0.4675(4) 0.6022(3) 0.0496(13) Uiso 1.000000 R
C72 C 0.7088(4) 0.6122(4) 0.6592(3) 0.0336(9) Uani 1.000000 .
H72 H 0.6550(4) 0.6487(4) 0.6655(3) 0.0403(11) Uiso 1.000000 R
C73 C 0.3699(5) 0.8455(5) 0.8661(5) 0.0594(15) Uani 1.000000 .
H73a H 0.3376(17) 0.845(4) 0.7958(9) 0.089(2) Uiso 1.000000 GR
H73b H 0.3253(13) 0.792(2) 0.887(4) 0.089(2) Uiso 1.000000 GR
H73c H 0.3764(6) 0.9142(18) 0.910(3) 0.089(2) Uiso 1.000000 GR
C74 C 0.5918(6) 0.3175(4) 0.8468(5) 0.0596(16) Uani 1.000000 .
H74a H 0.525(2) 0.3107(4) 0.866(4) 0.089(2) Uiso 1.000000 GR
H74b H 0.579(4) 0.2824(9) 0.7749(8) 0.089(2) Uiso 1.000000 GR
H74c H 0.6390(18) 0.2854(10) 0.888(3) 0.089(2) Uiso 1.000000 GR
C2A C 0.4602(6) 0.8476(6) 0.5938(6) 0.075(2) Uani 1.000000 .
H2Aa H 0.489(4) 0.866(4) 0.6676(7) 0.112(3) Uiso 1.000000 GR
H2Ab H 0.474(4) 0.9099(19) 0.568(4) 0.112(3) Uiso 1.000000 GR
H2Ac H 0.3837(8) 0.8187(18) 0.577(4) 0.112(3) Uiso 1.000000 GR
S2A S 0.52088(8) 0.75425(8) 0.53768(8) 0.0317(3) Uani 1.000000 .
O4A O 0.6330(2) 0.8016(3) 0.5668(2) 0.0381(7) Uani 1.000000 .
O5A O 0.4752(3) 0.7318(3) 0.4296(3) 0.0449(8) Uani 1.000000 .
O6A O 0.4954(3) 0.6650(3) 0.5789(3) 0.0550(10) Uani 1.000000 .

loop_
_atom_site_aniso_label
_atom_site_aniso_U_11
_atom_site_aniso_U_22
_atom_site_aniso_U_33
_atom_site_aniso_U_12
_atom_site_aniso_U_13
_atom_site_aniso_U_23
C1 0.038(2) 0.045(2) 0.0252(19) 0.0127(19) 0.0123(17) 0.0106(18)
C2 0.047(3) 0.034(2) 0.030(2) 0.0042(19) 0.0084(19) 0.0093(17)
C3 0.050(3) 0.034(2) 0.032(2) 0.010(2) 0.0119(19) 0.0108(18)
C4 0.043(3) 0.038(2) 0.037(2) 0.0138(19) 0.0098(19) 0.0116(19)
C4A 0.041(2) 0.032(2) 0.0260(19) 0.0092(17) 0.0095(17) 0.0106(16)
C4B 0.040(2) 0.030(2) 0.030(2) 0.0099(17) 0.0086(17) 0.0105(17)
C5 0.041(2) 0.037(2) 0.041(2) 0.0125(19) 0.009(2) 0.0109(19)
C6 0.042(3) 0.036(2) 0.043(3) 0.0057(19) 0.004(2) 0.012(2)
C7 0.051(3) 0.035(2) 0.040(3) 0.010(2) 0.005(2) 0.006(2)
C8 0.049(3) 0.035(2) 0.033(2) 0.015(2) 0.0107(19) 0.0090(18)
C8A 0.040(2) 0.037(2) 0.0252(19) 0.0132(18) 0.0090(17) 0.0100(17)
N9 0.0365(19) 0.037(2) 0.0305(18) 0.0124(15) 0.0121(15) 0.0098(15)
C9A 0.038(2) 0.039(2) 0.0246(19) 0.0119(18) 0.0112(17) 0.0134(17)
C10 0.036(2) 0.032(2) 0.028(2) 0.0102(17) 0.0109(17) 0.0083(16)
C11 0.034(2) 0.0252(19) 0.0250(18) 0.0045(15) 0.0073(16) 0.0052(15)
C12 0.037(2) 0.028(2) 0.034(2) 0.0060(17) 0.0131(18) 0.0044(17)
C13 0.035(2) 0.029(2) 0.046(3) 0.0097(17) 0.0092(19) 0.0096(19)
C14 0.047(3) 0.043(3) 0.039(2) 0.017(2) 0.005(2) 0.017(2)
C15 0.051(3) 0.049(3) 0.029(2) 0.017(2) 0.012(2) 0.015(2)
C16 0.040(2) 0.027(2) 0.0225(18) 0.0060(16) 0.0068(16) 0.0042(15)
N17 0.0364(18) 0.0305(18) 0.0219(15) 0.0078(14) 0.0084(13) 0.0093(13)
C18 0.036(2) 0.041(2) 0.027(2) 0.0079(18) 0.0109(17) 0.0100(17)
C19 0.047(3) 0.038(2) 0.034(2) 0.003(2) 0.014(2) 0.0130(19)
C20 0.063(3) 0.038(2) 0.031(2) 0.009(2) 0.013(2) 0.0169(19)
C21 0.052(3) 0.042(3) 0.030(2) 0.019(2) 0.005(2) 0.0108(19)
C22 0.038(2) 0.040(2) 0.0229(19) 0.0121(18) 0.0041(16) 0.0083(17)
C23 0.054(3) 0.030(2) 0.065(4) 0.010(2) 0.006(3) 0.007(2)
C24 0.045(3) 0.046(3) 0.081(4) 0.004(2) 0.004(3) 0.010(3)
C1A 0.043(3) 0.053(4) 0.107(6) 0.001(3) 0.020(3) 0.021(4)
S1A 0.0335(5) 0.0329(5) 0.0324(5) 0.0074(4) 0.0071(4) 0.0045(4)
O1A 0.0381(17) 0.054(2) 0.0345(16) 0.0131(15) 0.0094(14) 0.0114(15)
O2A 0.069(3) 0.060(3) 0.054(2) 0.023(2) 0.015(2) -0.010(2)
O3A 0.058(2) 0.055(2) 0.048(2) 0.0220(19) -0.0015(18) 0.0149(18)
C51 0.038(2) 0.039(2) 0.028(2) 0.0042(18) 0.0037(17) 0.0044(17)
C52 0.044(3) 0.041(3) 0.037(2) 0.011(2) 0.002(2) 0.008(2)
C53 0.039(3) 0.051(3) 0.037(2) 0.007(2) 0.003(2) 0.009(2)
C54 0.033(2) 0.048(3) 0.036(2) 0.003(2) 0.0067(18) 0.009(2)
C54A 0.038(2) 0.038(2) 0.0243(19) 0.0012(18) 0.0070(17) 0.0041(17)
C54B 0.039(2) 0.038(2) 0.0246(19) 0.0006(18) 0.0080(17) 0.0043(17)
C55 0.046(3) 0.035(2) 0.035(2) -0.006(2) 0.006(2) 0.0087(19)
C56 0.055(3) 0.036(2) 0.032(2) -0.001(2) 0.009(2) 0.0073(19)
C57 0.058(3) 0.033(2) 0.029(2) 0.008(2) 0.013(2) 0.0042(18)
C58 0.043(2) 0.036(2) 0.030(2) 0.0071(19) 0.0134(18) 0.0084(18)
C58A 0.041(2) 0.036(2) 0.0193(18) 0.0029(18) 0.0087(16) 0.0046(16)
N59 0.0325(18) 0.0357(19) 0.0256(17) 0.0043(15) 0.0086(14) 0.0043(14)
C59A 0.033(2) 0.036(2) 0.0218(18) 0.0049(17) 0.0035(16) 0.0042(16)
C60 0.033(2) 0.0244(19) 0.0242(18) 0.0046(15) 0.0063(15) 0.0030(15)
C61 0.032(2) 0.0254(19) 0.0251(19) 0.0061(15) 0.0060(16) 0.0046(15)
C62 0.037(2) 0.029(2) 0.032(2) 0.0036(17) 0.0120(17) 0.0076(16)
C63 0.032(2) 0.030(2) 0.042(2) 0.0025(17) 0.0068(18) 0.0052(18)
C64 0.039(2) 0.035(2) 0.027(2) 0.0059(18) -0.0002(17) 0.0005(17)
C65 0.040(2) 0.038(2) 0.0242(19) 0.0070(18) 0.0067(17) 0.0044(17)
C66 0.035(2) 0.031(2) 0.0258(19) 0.0063(16) 0.0073(16) 0.0087(16)
N67 0.0343(18) 0.0307(18) 0.0184(15) 0.0039(14) 0.0031(13) 0.0060(13)
C68 0.034(2) 0.036(2) 0.0250(19) 0.0072(17) 0.0086(16) 0.0098(16)
C69 0.055(3) 0.036(2) 0.025(2) 0.012(2) 0.0110(19) 0.0070(17)
C70 0.057(3) 0.035(2) 0.024(2) 0.006(2) 0.0071(19) 0.0039(17)
C71 0.044(3) 0.040(3) 0.029(2) -0.003(2) -0.0002(19) 0.0046(18)
C72 0.033(2) 0.043(2) 0.0218(18) 0.0066(18) 0.0043(16) 0.0076(17)
C73 0.046(3) 0.053(3) 0.073(4) 0.014(3) 0.005(3) 0.010(3)
C74 0.073(4) 0.034(3) 0.061(4) -0.004(3) 0.011(3) 0.009(2)
C2A 0.068(4) 0.083(5) 0.067(4) 0.038(4) 0.011(3) -0.006(4)
S2A 0.0309(5) 0.0345(5) 0.0297(5) 0.0072(4) 0.0084(4) 0.0077(4)
O4A 0.0341(16) 0.0453(18) 0.0337(16) 0.0063(13) 0.0077(13) 0.0115(14)
O5A 0.0448(19) 0.050(2) 0.0338(17) 0.0047(15) 0.0040(14) 0.0076(15)
O6A 0.048(2) 0.056(2) 0.062(2) -0.0001(17) 0.0093(18) 0.034(2)

loop_
_atom_type_symbol
_atom_type_scat_dispersion_real
_atom_type_scat_dispersion_imag
_atom_type_scat_Cromer_Mann_a1
_atom_type_scat_Cromer_Mann_a2
_atom_type_scat_Cromer_Mann_a3
_atom_type_scat_Cromer_Mann_a4
_atom_type_scat_Cromer_Mann_b1
_atom_type_scat_Cromer_Mann_b2
_atom_type_scat_Cromer_Mann_b3
_atom_type_scat_Cromer_Mann_b4
_atom_type_scat_Cromer_Mann_c
_atom_type_scat_source
_atom_type_scat_dispersion_source
H 0.00000 0.00000 0.49300 0.32291 0.14019 0.04081 10.51090 26.12570 3.14236 57.79970 0.0030380000826 'International Tables Volume C Table 6.1.1.4 (pp. 500-502)' 'Henke, Gullikson and Davis, At. Data and Nucl. Data Tables, 1993, 54, 2'
C 0.01920 0.00962 2.31000 1.02000 1.58860 0.86500 20.84390 10.20750 0.56870 51.65120 0.215599998832 'International Tables Volume C Table 6.1.1.4 (pp. 500-502)' 'Henke, Gullikson and Davis, At. Data and Nucl. Data Tables, 1993, 54, 2'
S 0.33537 0.55136 6.90530 5.20340 1.43790 1.58630 1.46790 22.21510 0.25360 56.17200 0.866900026798 'International Tables Volume C Table 6.1.1.4 (pp. 500-502)' 'Henke, Gullikson and Davis, At. Data and Nucl. Data Tables, 1993, 54, 2'
O 0.05239 0.03377 3.04850 2.28680 1.54630 0.86700 13.27710 5.70110 0.32390 32.90890 0.250800013542 'International Tables Volume C Table 6.1.1.4 (pp. 500-502)' 'Henke, Gullikson and Davis, At. Data and Nucl. Data Tables, 1993, 54, 2'
N 0.03256 0.01839 12.21260 3.13220 2.01250 1.16630 0.00570 9.89330 28.99750 0.58260 -11.5290002823 'International Tables Volume C Table 6.1.1.4 (pp. 500-502)' 'Henke, Gullikson and Davis, At. Data and Nucl. Data Tables, 1993, 54, 2'

loop_
_geom_angle_atom_site_label_1
_geom_angle_atom_site_label_2
_geom_angle_atom_site_label_3
_geom_angle
_geom_angle_site_symmetry_1
_geom_angle_site_symmetry_3
_geom_angle_publ_flag
C9A C1 C2 117.0(4) . . ?
C3 C2 C1 122.5(4) . . ?
C4 C3 C2 119.7(4) . . ?
C23 C3 C2 119.4(5) . . ?
C23 C3 C4 120.9(5) . . ?
C4A C4 C3 119.7(5) . . ?
C4B C4A C4 134.4(4) . . ?
C9A C4A C4 119.0(4) . . ?
C9A C4A C4B 106.6(4) . . ?
C5 C4B C4A 133.4(4) . . ?
C8A C4B C4A 107.5(4) . . ?
C8A C4B C5 119.1(4) . . ?
C6 C5 C4B 119.6(4) . . ?
C7 C6 C5 119.6(5) . . ?
C24 C6 C5 120.3(5) . . ?
C24 C6 C7 120.1(5) . . ?
C8 C7 C6 122.4(5) . . ?
C8A C8 C7 117.3(4) . . ?
C8 C8A C4B 122.1(4) . . ?
N9 C8A C4B 108.3(4) . . ?
N9 C8A C8 129.6(4) . . ?
C9A N9 C8A 108.8(4) . . ?
C10 N9 C8A 127.4(4) . . ?
C10 N9 C9A 123.7(4) . . ?
C4A C9A C1 122.0(4) . . ?
N9 C9A C1 129.2(4) . . ?
N9 C9A C4A 108.7(4) . . ?
C11 C10 N9 120.3(4) . . ?
C15 C10 N9 119.4(4) . . ?
C15 C10 C11 120.3(4) . . ?
C12 C11 C10 118.9(4) . . ?
C16 C11 C10 121.5(4) . . ?
C16 C11 C12 119.6(4) . . ?
C13 C12 C11 120.0(4) . . ?
C14 C13 C12 120.5(4) . . ?
C15 C14 C13 120.0(4) . . ?
C14 C15 C10 120.2(4) . . ?
N17 C16 C11 112.1(3) . . ?
C18 N17 C16 117.9(4) . . ?
C22 N17 C16 120.2(4) . . ?
C22 N17 C18 121.8(4) . . ?
C19 C18 N17 119.5(4) . . ?
C20 C19 C18 119.9(5) . . ?
C21 C20 C19 119.2(5) . . ?
C22 C21 C20 119.8(5) . . ?
C21 C22 N17 119.8(4) . . ?
O1A S1A C1A 103.4(3) . . ?
O2A S1A C1A 107.7(3) . . ?
O2A S1A O1A 112.4(2) . . ?
O3A S1A C1A 106.5(3) . . ?
O3A S1A O1A 112.6(2) . . ?
O3A S1A O2A 113.5(3) . . ?
C59A C51 C52 117.2(4) . . ?
C53 C52 C51 122.8(5) . . ?
C54 C53 C52 118.6(5) . . ?
C73 C53 C52 121.3(5) . . ?
C73 C53 C54 120.1(5) . . ?
C54A C54 C53 120.8(5) . . ?
C54B C54A C54 134.0(4) . . ?
C59A C54A C54 119.0(4) . . ?
C59A C54A C54B 107.0(4) . . ?
C55 C54B C54A 134.1(5) . . ?
C58A C54B C54A 106.7(4) . . ?
C58A C54B C55 119.2(5) . . ?
C56 C55 C54B 120.6(5) . . ?
C57 C56 C55 118.1(4) . . ?
C74 C56 C55 121.2(5) . . ?
C74 C56 C57 120.7(5) . . ?
C58 C57 C56 122.8(5) . . ?
C58A C58 C57 117.8(5) . . ?
C58 C58A C54B 121.4(4) . . ?
N59 C58A C54B 109.4(4) . . ?
N59 C58A C58 129.1(4) . . ?
C59A N59 C58A 108.2(4) . . ?
C60 N59 C58A 123.9(4) . . ?
C60 N59 C59A 127.8(4) . . ?
C54A C59A C51 121.6(4) . . ?
N59 C59A C51 129.7(4) . . ?
N59 C59A C54A 108.6(4) . . ?
C61 C60 N59 119.8(4) . . ?
C65 C60 N59 119.4(4) . . ?
C65 C60 C61 120.8(4) . . ?
C62 C61 C60 118.4(4) . . ?
C66 C61 C60 121.6(4) . . ?
C66 C61 C62 120.0(4) . . ?
C63 C62 C61 120.9(4) . . ?
C64 C63 C62 120.0(4) . . ?
C65 C64 C63 119.6(4) . . ?
C64 C65 C60 120.2(4) . . ?
N67 C66 C61 111.8(3) . . ?
C68 N67 C66 119.1(4) . . ?
C72 N67 C66 119.4(4) . . ?
C72 N67 C68 121.4(4) . . ?
C69 C68 N67 120.2(4) . . ?
C70 C69 C68 119.1(5) . . ?
C71 C70 C69 119.8(5) . . ?
C72 C71 C70 119.7(5) . . ?
C71 C72 N67 119.7(4) . . ?
O4A S2A C2A 106.4(3) . . ?
O5A S2A C2A 105.8(3) . . ?
O5A S2A O4A 112.9(2) . . ?
O6A S2A C2A 105.8(4) . . ?
O6A S2A O4A 112.4(2) . . ?
O6A S2A O5A 112.8(2) . . ?

loop_
_geom_bond_atom_site_label_1
_geom_bond_atom_site_label_2
_geom_bond_distance
_geom_bond_site_symmetry_2
_geom_bond_publ_flag
C1 C2 1.378(7) . ?
C1 C9A 1.393(7) . ?
C2 C3 1.399(7) . ?
C3 C4 1.383(7) . ?
C3 C23 1.515(7) . ?
C4 C4A 1.393(6) . ?
C4A C4B 1.446(6) . ?
C4A C9A 1.411(6) . ?
C4B C5 1.404(7) . ?
C4B C8A 1.404(6) . ?
C5 C6 1.385(7) . ?
C6 C7 1.399(7) . ?
C6 C24 1.514(8) . ?
C7 C8 1.384(7) . ?
C8 C8A 1.389(7) . ?
C8A N9 1.399(6) . ?
N9 C9A 1.394(6) . ?
N9 C10 1.431(5) . ?
C10 C11 1.393(6) . ?
C10 C15 1.386(6) . ?
C11 C12 1.396(6) . ?
C11 C16 1.506(6) . ?
C12 C13 1.392(6) . ?
C13 C14 1.370(7) . ?
C14 C15 1.382(7) . ?
C16 N17 1.508(5) . ?
N17 C18 1.356(6) . ?
N17 C22 1.341(6) . ?
C18 C19 1.364(7) . ?
C19 C20 1.400(8) . ?
C20 C21 1.362(8) . ?
C21 C22 1.387(7) . ?
C1A S1A 1.780(6) . ?
S1A O1A 1.448(3) . ?
S1A O2A 1.433(4) . ?
S1A O3A 1.450(4) . ?
C51 C52 1.389(7) . ?
C51 C59A 1.397(7) . ?
C52 C53 1.414(7) . ?
C53 C54 1.381(8) . ?
C53 C73 1.507(8) . ?
C54 C54A 1.400(7) . ?
C54A C54B 1.441(7) . ?
C54A C59A 1.416(6) . ?
C54B C55 1.393(6) . ?
C54B C58A 1.402(6) . ?
C55 C56 1.388(8) . ?
C56 C57 1.410(8) . ?
C56 C74 1.495(7) . ?
C57 C58 1.370(7) . ?
C58 C58A 1.393(7) . ?
C58A N59 1.396(6) . ?
N59 C59A 1.392(6) . ?
N59 C60 1.432(5) . ?
C60 C61 1.387(6) . ?
C60 C65 1.391(6) . ?
C61 C62 1.394(6) . ?
C61 C66 1.507(5) . ?
C62 C63 1.381(6) . ?
C63 C64 1.391(7) . ?
C64 C65 1.376(7) . ?
C66 N67 1.495(5) . ?
N67 C68 1.356(6) . ?
N67 C72 1.341(6) . ?
C68 C69 1.372(6) . ?
C69 C70 1.387(7) . ?
C70 C71 1.371(8) . ?
C71 C72 1.384(7) . ?
C2A S2A 1.756(6) . ?
S2A O4A 1.446(3) . ?
S2A O5A 1.446(3) . ?
S2A O6A 1.450(4) . ?
